data_8102556
loop_
_publ_author_name
'De-Liang Ma'
'Feng Gao'
'Zai-Sheng Lu'
'De-Zhong Niu'

_publ_section_title
;
 Crystal structure of aquadiazidobipyridylcopper(II),
 Cu(H2O)(N3)2(C5H5N)2
;
_journal_issue 4
_journal_name_full 'Zeitschrift f\"ur Kristallographie - New Crystal Structures'
_journal_page_first 685
_journal_volume 224
_journal_year 2009
_chemical_formula_sum 'C10 H12 Cu N8 O'
_chemical_formula_weight 323.82
_chemical_name_systematic
; 
[Cu(N~3~)~2~(Py)~2~H~2~O] 
;
_space_group_IT_number 2
_symmetry_cell_setting triclinic
_symmetry_space_group_name_Hall '-P 1'
_symmetry_space_group_name_H-M 'P -1'
_atom_sites_solution_hydrogens geom
_atom_sites_solution_primary direct
_atom_sites_solution_secondary difmap
_audit_creation_method SHELXL-97
_cell_angle_alpha 71.1260(10)
_cell_angle_beta 86.694(2)
_cell_angle_gamma 74.9180(10)
_cell_formula_units_Z 2
_cell_length_a 7.9099(11)
_cell_length_b 8.6502(6)
_cell_length_c 10.8652(14)
_cell_measurement_reflns_used 1972
_cell_measurement_temperature 298(2)
_cell_measurement_theta_max 27.013
_cell_measurement_theta_min 2.574
_cell_volume 678.93(14)
_computing_cell_refinement 'Bruker SMART'
_computing_data_collection 'Bruker SMART'
_computing_data_reduction 'Bruker SAINT'
_computing_molecular_graphics 'Bruker SHELXTL'
_computing_publication_material 'Bruker SHELXTL'
_computing_structure_refinement 'SHELXL-97 (Sheldrick, 1997)'
_computing_structure_solution 'SHELXS-97 (Sheldrick, 1990)'
_diffrn_ambient_temperature 298(2)
_diffrn_measured_fraction_theta_full 0.977
_diffrn_measured_fraction_theta_max 0.977
_diffrn_measurement_device_type 'CCD area detector'
_diffrn_measurement_method 'phi and omega scans'
_diffrn_radiation_monochromator graphite
_diffrn_radiation_source 'fine-focus sealed tube'
_diffrn_radiation_type MoK\a
_diffrn_radiation_wavelength 0.71073
_diffrn_reflns_av_R_equivalents 0.0326
_diffrn_reflns_av_sigmaI/netI 0.0594
_diffrn_reflns_limit_h_max 9
_diffrn_reflns_limit_h_min -4
_diffrn_reflns_limit_k_max 10
_diffrn_reflns_limit_k_min -10
_diffrn_reflns_limit_l_max 12
_diffrn_reflns_limit_l_min -12
_diffrn_reflns_number 3474
_diffrn_reflns_theta_full 25.01
_diffrn_reflns_theta_max 25.01
_diffrn_reflns_theta_min 1.98
_exptl_absorpt_coefficient_mu 1.618
_exptl_absorpt_correction_T_max 0.5639
_exptl_absorpt_correction_T_min 0.5045
_exptl_absorpt_correction_type multi-scan
_exptl_absorpt_process_details sadabs
_exptl_crystal_colour pale-green
_exptl_crystal_density_diffrn 1.584
_exptl_crystal_density_method 'not measured'
_exptl_crystal_description needle
_exptl_crystal_F_000 330
_exptl_crystal_size_max 0.49
_exptl_crystal_size_mid 0.48
_exptl_crystal_size_min 0.40
_refine_diff_density_max 4.890
_refine_diff_density_min -0.659
_refine_diff_density_rms 0.178
_refine_ls_extinction_coef 0.070(13)
_refine_ls_extinction_expression Fc^*^=kFc[1+0.001xFc^2^\l^3^/sin(2\q)]^-1/4^
_refine_ls_extinction_method SHELXL
_refine_ls_goodness_of_fit_ref 1.064
_refine_ls_hydrogen_treatment constr
_refine_ls_matrix_type full
_refine_ls_number_parameters 185
_refine_ls_number_reflns 2339
_refine_ls_number_restraints 0
_refine_ls_restrained_S_all 1.064
_refine_ls_R_factor_all 0.0947
_refine_ls_R_factor_gt 0.0861
_refine_ls_shift/su_max 0.000
_refine_ls_shift/su_mean 0.000
_refine_ls_structure_factor_coef Fsqd
_refine_ls_weighting_details 'calc w=1/[\s^2^(Fo^2^)+(0.1708P)^2^+0.8311P] where P=(Fo^2^+2Fc^2^)/3'
_refine_ls_weighting_scheme calc
_refine_ls_wR_factor_gt 0.2141
_refine_ls_wR_factor_ref 0.2285
_reflns_number_gt 1998
_reflns_number_total 2339
_reflns_threshold_expression >2sigma(I)
_cod_data_source_file 1267-2770.cff
_cod_data_source_block 090416d
_cod_depositor_comments
;
The following automatic conversions were performed:
'_symmetry_cell_setting' value 'Triclinic' changed to 'triclinic'
according to '/home/saulius/struct/CIF-dictionaries/cif_core.dic'
dictionary named 'cif_core.dic' version 2.4.1 from 2010-06-29.

Automatic conversion script
Id: cif_fix_enum 1555 2011-01-17 13:19:09Z saulius 
;
_cod_original_sg_symbol_H-M P-1
_cod_database_code 8102556

loop_
_symmetry_equiv_pos_as_xyz
'x, y, z'
'-x, -y, -z'

loop_
_atom_site_label
_atom_site_type_symbol
_atom_site_fract_x
_atom_site_fract_y
_atom_site_fract_z
_atom_site_U_iso_or_equiv
_atom_site_adp_type
_atom_site_occupancy
_atom_site_symmetry_multiplicity
_atom_site_calc_flag
_atom_site_refinement_flags
_atom_site_disorder_assembly
_atom_site_disorder_group
Cu1 Cu 0.69325(8) 0.71951(8) 0.94374(6) 0.0323(4) Uani 1 1 d . . .
N1 N 0.8055(6) 0.7243(6) 1.1041(5) 0.0308(10) Uani 1 1 d . . .
N2 N 0.5766(6) 0.7281(6) 0.7807(5) 0.0327(11) Uani 1 1 d . . .
N3 N 0.4559(7) 0.7659(8) 1.0180(5) 0.0440(13) Uani 1 1 d . . .
N4 N 0.4229(7) 0.8123(7) 1.1107(5) 0.0444(13) Uani 1 1 d . . .
N5 N 0.3883(9) 0.8543(11) 1.2019(8) 0.075(2) Uani 1 1 d . . .
N6 N 0.9140(7) 0.7470(7) 0.8516(5) 0.0393(12) Uani 1 1 d . . .
N7 N 0.9240(7) 0.7888(7) 0.7349(5) 0.0396(12) Uani 1 1 d . . .
N8 N 0.9392(10) 0.8212(12) 0.6254(6) 0.080(2) Uani 1 1 d . . .
O1 O 0.7599(6) 0.4337(6) 1.0175(5) 0.0558(14) Uani 1 1 d . . .
C1 C 0.8775(9) 0.8501(8) 1.1006(6) 0.0407(14) Uani 1 1 d . . .
H1 H 0.8797 0.9328 1.0210 0.049 Uiso 1 1 calc R . .
C2 C 0.9471(10) 0.8633(10) 1.2069(7) 0.0504(17) Uani 1 1 d . . .
H2 H 0.9967 0.9523 1.1992 0.061 Uiso 1 1 calc R . .
C3 C 0.9437(11) 0.7440(11) 1.3258(7) 0.057(2) Uani 1 1 d . . .
H3 H 0.9893 0.7505 1.4005 0.069 Uiso 1 1 calc R . .
C4 C 0.8703(11) 0.6149(11) 1.3304(7) 0.061(2) Uani 1 1 d . . .
H4 H 0.8674 0.5309 1.4092 0.074 Uiso 1 1 calc R . .
C5 C 0.8021(9) 0.6088(9) 1.2205(6) 0.0461(16) Uani 1 1 d . . .
H5 H 0.7511 0.5212 1.2265 0.055 Uiso 1 1 calc R . .
C6 C 0.6318(9) 0.6071(9) 0.7261(7) 0.0458(16) Uani 1 1 d . . .
H6 H 0.7227 0.5142 0.7669 0.055 Uiso 1 1 calc R . .
C7 C 0.5591(12) 0.6143(11) 0.6114(8) 0.062(2) Uani 1 1 d . . .
H7 H 0.5998 0.5270 0.5763 0.075 Uiso 1 1 calc R . .
C8 C 0.4271(12) 0.7505(12) 0.5502(7) 0.065(2) Uani 1 1 d . . .
H8 H 0.3781 0.7585 0.4719 0.078 Uiso 1 1 calc R . .
C9 C 0.3679(10) 0.8747(10) 0.6050(7) 0.0558(19) Uani 1 1 d . . .
H9 H 0.2764 0.9676 0.5654 0.067 Uiso 1 1 calc R . .
C10 C 0.4459(9) 0.8614(8) 0.7217(6) 0.0433(15) Uani 1 1 d . . .
H10 H 0.4061 0.9467 0.7589 0.052 Uiso 1 1 calc R . .
H1A H 0.7076 0.3623 1.0110 0.042(19) Uiso 1 1 d R . .
H1B H 0.8600 0.3832 1.0540 0.13(5) Uiso 1 1 d R . .

loop_
_atom_site_aniso_label
_atom_site_aniso_U_11
_atom_site_aniso_U_22
_atom_site_aniso_U_33
_atom_site_aniso_U_23
_atom_site_aniso_U_13
_atom_site_aniso_U_12
Cu1 0.0303(6) 0.0416(6) 0.0284(5) -0.0138(3) -0.0040(3) -0.0109(3)
N1 0.024(2) 0.041(3) 0.028(2) -0.012(2) -0.0018(18) -0.009(2)
N2 0.032(3) 0.041(3) 0.030(2) -0.015(2) -0.001(2) -0.012(2)
N3 0.032(3) 0.068(4) 0.042(3) -0.029(3) 0.002(2) -0.015(3)
N4 0.035(3) 0.057(3) 0.045(3) -0.020(3) -0.002(2) -0.013(2)
N5 0.058(4) 0.115(6) 0.082(5) -0.074(5) 0.009(4) -0.018(4)
N6 0.029(3) 0.061(3) 0.028(3) -0.014(2) -0.002(2) -0.011(2)
N7 0.034(3) 0.048(3) 0.035(3) -0.008(2) -0.004(2) -0.014(2)
N8 0.069(5) 0.128(7) 0.034(4) -0.005(4) 0.001(3) -0.038(5)
O1 0.048(3) 0.037(2) 0.081(4) -0.013(2) -0.026(3) -0.011(2)
C1 0.047(4) 0.038(3) 0.038(3) -0.010(3) 0.000(3) -0.014(3)
C2 0.050(4) 0.057(4) 0.054(4) -0.025(3) -0.001(3) -0.020(3)
C3 0.057(4) 0.081(5) 0.043(4) -0.032(4) -0.016(3) -0.012(4)
C4 0.069(5) 0.071(5) 0.032(4) -0.004(3) -0.007(3) -0.013(4)
C5 0.053(4) 0.047(4) 0.035(3) -0.005(3) -0.001(3) -0.016(3)
C6 0.045(4) 0.051(4) 0.047(4) -0.026(3) -0.003(3) -0.009(3)
C7 0.079(6) 0.070(5) 0.053(4) -0.038(4) 0.002(4) -0.021(4)
C8 0.083(6) 0.094(6) 0.031(4) -0.016(4) -0.012(4) -0.046(5)
C9 0.062(5) 0.066(5) 0.034(3) -0.008(3) -0.025(3) -0.010(4)
C10 0.049(4) 0.050(4) 0.034(3) -0.019(3) -0.009(3) -0.011(3)

loop_
_atom_type_symbol
_atom_type_description
_atom_type_scat_dispersion_real
_atom_type_scat_dispersion_imag
_atom_type_scat_source
C C 0.0033 0.0016 'International Tables Vol C Tables 4.2.6.8 and 6.1.1.4'
H H 0.0000 0.0000 'International Tables Vol C Tables 4.2.6.8 and 6.1.1.4'
O O 0.0106 0.0060 'International Tables Vol C Tables 4.2.6.8 and 6.1.1.4'
N N 0.0061 0.0033 'International Tables Vol C Tables 4.2.6.8 and 6.1.1.4'
Cu Cu 0.3201 1.2651 'International Tables Vol C Tables 4.2.6.8 and 6.1.1.4'

loop_
_geom_angle_atom_site_label_1
_geom_angle_atom_site_label_2
_geom_angle_atom_site_label_3
_geom_angle
_geom_angle_site_symmetry_1
_geom_angle_site_symmetry_3
_geom_angle_publ_flag
N6 Cu1 N3 163.1(3) . . ?
N6 Cu1 N2 91.8(2) . . ?
N3 Cu1 N2 88.0(2) . . ?
N6 Cu1 N1 88.1(2) . . ?
N3 Cu1 N1 91.2(2) . . ?
N2 Cu1 N1 176.97(18) . . ?
N6 Cu1 O1 98.3(2) . . ?
N3 Cu1 O1 98.6(2) . . ?
N2 Cu1 O1 91.85(19) . . ?
N1 Cu1 O1 91.16(19) . . ?
C5 N1 C1 116.6(5) . . ?
C5 N1 Cu1 121.8(4) . . ?
C1 N1 Cu1 121.4(4) . . ?
C6 N2 C10 118.6(5) . . ?
C6 N2 Cu1 121.5(4) . . ?
C10 N2 Cu1 119.9(4) . . ?
N4 N3 Cu1 124.8(5) . . ?
N5 N4 N3 178.2(8) . . ?
N7 N6 Cu1 123.3(4) . . ?
N8 N7 N6 176.8(8) . . ?
Cu1 O1 H1A 132.9 . . ?
Cu1 O1 H1B 116.8 . . ?
H1A O1 H1B 110.1 . . ?
N1 C1 C2 123.6(6) . . ?
N1 C1 H1 118.2 . . ?
C2 C1 H1 118.2 . . ?
C1 C2 C3 119.3(7) . . ?
C1 C2 H2 120.3 . . ?
C3 C2 H2 120.3 . . ?
C2 C3 C4 117.5(7) . . ?
C2 C3 H3 121.3 . . ?
C4 C3 H3 121.3 . . ?
C5 C4 C3 120.4(7) . . ?
C5 C4 H4 119.8 . . ?
C3 C4 H4 119.8 . . ?
N1 C5 C4 122.4(7) . . ?
N1 C5 H5 118.8 . . ?
C4 C5 H5 118.8 . . ?
N2 C6 C7 122.5(7) . . ?
N2 C6 H6 118.8 . . ?
C7 C6 H6 118.8 . . ?
C8 C7 C6 119.3(7) . . ?
C8 C7 H7 120.4 . . ?
C6 C7 H7 120.4 . . ?
C9 C8 C7 119.1(7) . . ?
C9 C8 H8 120.4 . . ?
C7 C8 H8 120.4 . . ?
C8 C9 C10 119.4(7) . . ?
C8 C9 H9 120.3 . . ?
C10 C9 H9 120.3 . . ?
N2 C10 C9 121.2(6) . . ?
N2 C10 H10 119.4 . . ?
C9 C10 H10 119.4 . . ?

loop_
_geom_bond_atom_site_label_1
_geom_bond_atom_site_label_2
_geom_bond_distance
_geom_bond_site_symmetry_2
_geom_bond_publ_flag
Cu1 N6 1.992(5) . ?
Cu1 N3 1.994(5) . ?
Cu1 N2 2.016(5) . ?
Cu1 N1 2.017(5) . ?
Cu1 O1 2.263(4) . ?
N1 C5 1.339(8) . ?
N1 C1 1.343(8) . ?
N2 C6 1.331(8) . ?
N2 C10 1.336(8) . ?
N3 N4 1.193(8) . ?
N4 N5 1.157(8) . ?
N6 N7 1.204(7) . ?
N7 N8 1.138(8) . ?
O1 H1A 0.8493 . ?
O1 H1B 0.8482 . ?
C1 C2 1.357(10) . ?
C1 H1 0.9300 . ?
C2 C3 1.372(11) . ?
C2 H2 0.9300 . ?
C3 C4 1.373(12) . ?
C3 H3 0.9300 . ?
C4 C5 1.360(10) . ?
C4 H4 0.9300 . ?
C5 H5 0.9300 . ?
C6 C7 1.379(11) . ?
C6 H6 0.9300 . ?
C7 C8 1.362(12) . ?
C7 H7 0.9300 . ?
C8 C9 1.359(12) . ?
C8 H8 0.9300 . ?
C9 C10 1.401(9) . ?
C9 H9 0.9300 . ?
C10 H10 0.9300 . ?

loop_
_geom_torsion_atom_site_label_1
_geom_torsion_atom_site_label_2
_geom_torsion_atom_site_label_3
_geom_torsion_atom_site_label_4
_geom_torsion
_geom_torsion_site_symmetry_1
_geom_torsion_site_symmetry_2
_geom_torsion_site_symmetry_3
_geom_torsion_site_symmetry_4
_geom_torsion_publ_flag
N6 Cu1 N1 C5 -131.6(5) . . . . ?
N3 Cu1 N1 C5 65.2(5) . . . . ?
N2 Cu1 N1 C5 140(3) . . . . ?
O1 Cu1 N1 C5 -33.4(5) . . . . ?
N6 Cu1 N1 C1 52.7(5) . . . . ?
N3 Cu1 N1 C1 -110.4(5) . . . . ?
N2 Cu1 N1 C1 -35(3) . . . . ?
O1 Cu1 N1 C1 151.0(5) . . . . ?
N6 Cu1 N2 C6 66.3(5) . . . . ?
N3 Cu1 N2 C6 -130.6(5) . . . . ?
N1 Cu1 N2 C6 154(3) . . . . ?
O1 Cu1 N2 C6 -32.1(5) . . . . ?
N6 Cu1 N2 C10 -110.7(5) . . . . ?
N3 Cu1 N2 C10 52.4(5) . . . . ?
N1 Cu1 N2 C10 -23(3) . . . . ?
O1 Cu1 N2 C10 151.0(5) . . . . ?
N6 Cu1 N3 N4 -74.1(9) . . . . ?
N2 Cu1 N3 N4 -163.8(6) . . . . ?
N1 Cu1 N3 N4 13.2(6) . . . . ?
O1 Cu1 N3 N4 104.6(6) . . . . ?
Cu1 N3 N4 N5 -135(26) . . . . ?
N3 Cu1 N6 N7 -76.4(9) . . . . ?
N2 Cu1 N6 N7 12.8(6) . . . . ?
N1 Cu1 N6 N7 -164.2(6) . . . . ?
O1 Cu1 N6 N7 104.9(5) . . . . ?
Cu1 N6 N7 N8 -120(13) . . . . ?
C5 N1 C1 C2 1.0(9) . . . . ?
Cu1 N1 C1 C2 176.8(5) . . . . ?
N1 C1 C2 C3 -0.7(11) . . . . ?
C1 C2 C3 C4 0.7(11) . . . . ?
C2 C3 C4 C5 -0.9(12) . . . . ?
C1 N1 C5 C4 -1.2(10) . . . . ?
Cu1 N1 C5 C4 -177.0(6) . . . . ?
C3 C4 C5 N1 1.2(12) . . . . ?
C10 N2 C6 C7 0.0(10) . . . . ?
Cu1 N2 C6 C7 -177.0(6) . . . . ?
N2 C6 C7 C8 0.7(12) . . . . ?
C6 C7 C8 C9 -1.3(13) . . . . ?
C7 C8 C9 C10 1.2(12) . . . . ?
C6 N2 C10 C9 -0.1(9) . . . . ?
Cu1 N2 C10 C9 177.0(5) . . . . ?
C8 C9 C10 N2 -0.5(11) . . . . ?
